data_7039230
loop_
_publ_author_name
'Patchett, Ruth'
'Chaplin, Adrian B.'

_publ_section_title
;
 Coordination chemistry of a calix[4]arene-based NHC ligand: dinuclear
 complexes and comparison to I(i)Pr2Me2.
;
_journal_issue 21
_journal_name_full 'Dalton transactions (Cambridge, England : 2003)'
_journal_page_first 8945
_journal_page_last 8955
_journal_paper_doi 10.1039/c6dt01001f
_journal_volume 45
_journal_year 2016
_chemical_formula_moiety 'C48 H56 Ag N4 O4, C32 H12 B F24'
_chemical_formula_sum 'C80 H68 Ag B F24 N4 O4'
_chemical_formula_weight 1724.06
_chemical_melting_point ?
_space_group_crystal_system triclinic
_space_group_IT_number 2
_space_group_name_Hall '-P 1'
_space_group_name_H-M_alt 'P -1'
_symmetry_space_group_name_Hall '-P 1'
_symmetry_space_group_name_H-M 'P -1'
_atom_sites_solution_hydrogens geom
_atom_sites_solution_primary direct
_atom_sites_solution_secondary difmap
_audit_creation_date 2015-07-24
_audit_creation_method
;
Olex2 1.2
(compiled 2015.01.26 svn.r3151 for OlexSys, GUI svn.r4998)
;
_audit_update_record
;
2016-01-21 deposited with the CCDC.
2016-05-03 downloaded from the CCDC.
;
_cell_angle_alpha 85.952(3)
_cell_angle_beta 77.095(5)
_cell_angle_gamma 80.605(5)
_cell_formula_units_Z 2
_cell_length_a 11.5261(8)
_cell_length_b 19.1677(9)
_cell_length_c 20.4328(7)
_cell_measurement_reflns_used 7782
_cell_measurement_temperature 250(2)
_cell_measurement_theta_max 25.4370
_cell_measurement_theta_min 3.7790
_cell_volume 4338.4(4)
_computing_cell_refinement
;
CrysAlisPro, Agilent Technologies,
Version 1.171.37.31 (release 14-01-2014 CrysAlis171 .NET)
(compiled Jan 14 2014,18:38:05)
;
_computing_data_collection
;
CrysAlisPro, Agilent Technologies,
Version 1.171.37.31 (release 14-01-2014 CrysAlis171 .NET)
(compiled Jan 14 2014,18:38:05)
;
_computing_data_reduction
;
CrysAlisPro, Agilent Technologies,
Version 1.171.37.31 (release 14-01-2014 CrysAlis171 .NET)
(compiled Jan 14 2014,18:38:05)
;
_computing_molecular_graphics 'Olex2 (Dolomanov et al., 2009)'
_computing_publication_material 'Olex2 (Dolomanov et al., 2009)'
_computing_structure_refinement 'ShelXL (Sheldrick, 2008)'
_computing_structure_solution 'ShelXS (Sheldrick, 2008)'
_diffrn_ambient_temperature 250(2)
_diffrn_detector 'CCD plate'
_diffrn_detector_area_resol_mean 10.2833
_diffrn_detector_type Ruby
_diffrn_measured_fraction_theta_full 0.998
_diffrn_measured_fraction_theta_max 0.998
_diffrn_measurement_details
;
  1 omega  -24.00    2.00   1.0000    4.0000
omega____ theta____ kappa____ phi______ frames
    -      -17.3716  -99.0000   90.0000 26

  2 omega  -61.00   42.00   1.0000    4.0000
omega____ theta____ kappa____ phi______ frames
    -       16.4341  -19.0000  -60.0000 103

  3 omega   34.00   70.00   1.0000    4.0000
omega____ theta____ kappa____ phi______ frames
    -       16.4341   38.0000  -30.0000 36

  4 omega  -16.00   24.00   1.0000    4.0000
omega____ theta____ kappa____ phi______ frames
    -      -17.3716  -99.0000  -60.0000 40

  5 omega    3.00   83.00   1.0000    4.0000
omega____ theta____ kappa____ phi______ frames
    -       16.4341   38.0000  120.0000 80

  6 omega   42.00  105.00   1.0000    4.0000
omega____ theta____ kappa____ phi______ frames
    -       16.4341  178.0000  -30.0000 63

  7 omega -105.00  -61.00   1.0000    4.0000
omega____ theta____ kappa____ phi______ frames
    -      -17.3716 -178.0000   60.0000 44
;
_diffrn_measurement_device 'four-circle diffractometer'
_diffrn_measurement_device_type 'Oxford Diffraction: Xcalibur, Ruby, Gemini'
_diffrn_measurement_method '\w scans'
_diffrn_orient_matrix_UB_11 0.0468444000
_diffrn_orient_matrix_UB_12 -0.0288386000
_diffrn_orient_matrix_UB_13 0.0009307000
_diffrn_orient_matrix_UB_21 0.0385936000
_diffrn_orient_matrix_UB_22 0.0237578000
_diffrn_orient_matrix_UB_23 0.0043996000
_diffrn_orient_matrix_UB_31 -0.0198947000
_diffrn_orient_matrix_UB_32 -0.0035405000
_diffrn_orient_matrix_UB_33 0.0353509000
_diffrn_radiation_monochromator graphite
_diffrn_radiation_probe x-ray
_diffrn_radiation_type MoK\a
_diffrn_radiation_wavelength 0.71073
_diffrn_reflns_av_R_equivalents 0.0584
_diffrn_reflns_av_unetI/netI 0.0871
_diffrn_reflns_Laue_measured_fraction_full 0.998
_diffrn_reflns_Laue_measured_fraction_max 0.998
_diffrn_reflns_limit_h_max 13
_diffrn_reflns_limit_h_min -14
_diffrn_reflns_limit_k_max 23
_diffrn_reflns_limit_k_min -23
_diffrn_reflns_limit_l_max 24
_diffrn_reflns_limit_l_min -24
_diffrn_reflns_number 38190
_diffrn_reflns_point_group_measured_fraction_full 0.998
_diffrn_reflns_point_group_measured_fraction_max 0.998
_diffrn_reflns_theta_full 25.682
_diffrn_reflns_theta_max 25.682
_diffrn_reflns_theta_min 3.357
_diffrn_source 'Enhance (Mo) X-ray Source'
_exptl_absorpt_coefficient_mu 0.331
_exptl_absorpt_correction_T_max 1.00000
_exptl_absorpt_correction_T_min 0.92560
_exptl_absorpt_correction_type multi-scan
_exptl_absorpt_process_details
;
CrysAlisPro, Agilent Technologies,
Version 1.171.37.31 (release 14-01-2014 CrysAlis171 .NET)
(compiled Jan 14 2014,18:38:05)
Empirical absorption correction using spherical harmonics,
 implemented in SCALE3 ABSPACK scaling algorithm.
;
_exptl_crystal_colour colourless
_exptl_crystal_colour_primary colourless
_exptl_crystal_density_diffrn 1.320
_exptl_crystal_density_meas ?
_exptl_crystal_description block
_exptl_crystal_F_000 1752
_exptl_crystal_size_max 0.4
_exptl_crystal_size_mid 0.4
_exptl_crystal_size_min 0.2
_platon_squeeze_details
;
)
TITL 0096abc14
CELL   11.5261   19.1677   20.4328     85.95     77.10     80.61
SPGR P-1
C101 0.329 0.328 0.974 !       1.60 eA-3
C102 0.324 0.314 0.902 !       1.46 eA-3
Q103 0.154 0.062 0.526 !       1.37 eA-3
C104 0.465 0.707 0.218 !       1.35 eA-3
Q105 0.937 0.828 0.694 !       1.31 eA-3
C106 0.505 0.327 0.768 !       1.17 eA-3
C107 0.407 0.313 0.832 !       1.00 eA-3
C108 0.466 0.325 0.817 !       0.96 eA-3
Q109 0.096 0.870 0.435 !       0.87 eA-3
Q110 0.358 0.497 0.032 !       0.80 eA-3
Q111 0.765 1.003 0.503 !       0.68 eA-3
C112 0.455 0.358 0.789 !       0.65 eA-3
Q113 0.235 0.484 0.675 !       0.61 eA-3
Q114 0.800 0.956 0.510 !       0.60 eA-3
Q115 0.637 0.388 0.576 !       0.60 eA-3
Q116 0.626 0.577 0.875 !       0.57 eA-3
Q117 0.065 0.637 0.194 !       0.57 eA-3
Q118 0.829 0.472 0.599 !       0.56 eA-3
Q119 0.032 0.886 0.620 !       0.55 eA-3
Q120 0.845 0.143 0.185 !       0.53 eA-3
Q121 0.842 0.537 0.409 !       0.53 eA-3
Q122 0.953 0.176 0.332 !       0.51 eA-3
Q123 0.265 0.877 0.982 !       0.51 eA-3
Q124 0.297 0.864 0.379 !       0.50 eA-3
Q125 0.779 0.498 0.353 !       0.50 eA-3
Q126 0.752 0.653 0.718 !       0.50 eA-3
)
;
_refine_diff_density_max 1.016
_refine_diff_density_min -0.462
_refine_diff_density_rms 0.069
_refine_ls_extinction_method none
_refine_ls_goodness_of_fit_ref 1.010
_refine_ls_hydrogen_treatment constr
_refine_ls_matrix_type full
_refine_ls_number_parameters 1269
_refine_ls_number_reflns 16436
_refine_ls_number_restraints 883
_refine_ls_restrained_S_all 1.082
_refine_ls_R_factor_all 0.1092
_refine_ls_R_factor_gt 0.0618
_refine_ls_shift/su_max 0.001
_refine_ls_shift/su_mean 0.000
_refine_ls_structure_factor_coef Fsqd
_refine_ls_weighting_details 'w=1/[\s^2^(Fo^2^)+(0.0889P)^2^] where P=(Fo^2^+2Fc^2^)/3'
_refine_ls_weighting_scheme calc
_refine_ls_wR_factor_gt 0.1515
_refine_ls_wR_factor_ref 0.1860
_reflns_Friedel_coverage 0.000
_reflns_number_gt 10036
_reflns_number_total 16436
_reflns_threshold_expression 'I > 2\s(I)'
_cod_data_source_file c6dt01001f2.cif
_cod_data_source_block 0096abc14a
_cod_depositor_comments
;
The following automatic conversions were performed:

'_chemical_melting_point' value 'not measured' was changed to '?' -
the value is undefined or not given.

'_exptl_crystal_density_meas' value 'not measured' was changed to '?'
- the value is perceived as not measured.

Automatic conversion script
Id: cif_fix_values 4268 2015-11-12 08:31:59Z antanas 

 Adding full bibliography for 7039227--7039236.cif.
;
_cod_database_code 7039230
_shelx_space_group_comment
;
The symmetry employed for this shelxl refinement is uniquely defined
by the following loop, which should always be used as a source of
symmetry information in preference to the above space-group names.
They are only intended as comments.
;
_olex2_refinement_description
;
1. Fixed Uiso
 At 1.2 times of:
  All C(H) groups, All C(H,H) groups
 At 1.5 times of:
  All C(H,H,H) groups
2. Restrained distances
 C207-F1 \\sim C207-F2 \\sim C207-F3 \\sim C207-F1A \\sim C207-F2A \\sim
C207-F3A
 with sigma of 0.01
 F1-F2 \\sim F2-F3 \\sim F3-F1 \\sim F1A-F2A \\sim F2A-F3A \\sim F3A-F1A
 with sigma of 0.01
 C203-F1 \\sim C203-F2 \\sim C203-F3 \\sim C203-F1A \\sim C203-F2A \\sim
C203-F3A
 with sigma of 0.01
 C208-F4 \\sim C208-F5 \\sim C208-F6 \\sim C208-F4A \\sim C208-F5A \\sim
C208-F6A
 with sigma of 0.01
 F4-F5 \\sim F5-F6 \\sim F6-F4 \\sim F4A-F5A \\sim F5A-F6A \\sim F6A-F4A
 with sigma of 0.01
 C205-F4 \\sim C205-F5 \\sim C205-F6 \\sim C205-F4A \\sim C205-F5A \\sim
C205-F6A
 with sigma of 0.01
 C215-F7 \\sim C215-F8 \\sim C215-F9 \\sim C215-F7A \\sim C215-F8A \\sim
C215-F9A
 with sigma of 0.01
 F7-F8 \\sim F8-F9 \\sim F9-F7 \\sim F7A-F8A \\sim F8A-F9A \\sim F9A-F7A
 with sigma of 0.01
 C211-F7 \\sim C211-F8 \\sim C211-F9 \\sim C211-F7A \\sim C211-F8A \\sim
C211-F9A
 with sigma of 0.01
 C216-F10 \\sim C216-F11 \\sim C216-F12 \\sim C216-F10A \\sim C216-F11A \\sim
C216-F12A
 with sigma of 0.01
 F10-F11 \\sim F11-F12 \\sim F12-F10 \\sim F10A-F11A \\sim F11A-F12A \\sim
F12A-F10A
 with sigma of 0.01
 C213-F10 \\sim C213-F11 \\sim C213-F12 \\sim C213-F10A \\sim C213-F11A \\sim
C213-F12A
 with sigma of 0.01
 C223-F13 \\sim C223-F14 \\sim C223-F15 \\sim C223-F13A \\sim C223-F14A \\sim
C223-F15A
 with sigma of 0.01
 F13-F14 \\sim F14-F15 \\sim F15-F13 \\sim F13A-F14A \\sim F14A-F15A \\sim
F15A-F13A
 with sigma of 0.01
 C219-F13 \\sim C219-F14 \\sim C219-F15 \\sim C219-F13A \\sim C219-F14A \\sim
C219-F15A
 with sigma of 0.01
 C224-F16 \\sim C224-F17 \\sim C224-F18 \\sim C224-F16A \\sim C224-F17A \\sim
C224-F18A
 with sigma of 0.01
 F16-F17 \\sim F17-F18 \\sim F18-F16 \\sim F16A-F17A \\sim F17A-F18A \\sim
F18A-F16A
 with sigma of 0.01
 C221-F16 \\sim C221-F17 \\sim C221-F18 \\sim C221-F16A \\sim C221-F17A \\sim
C221-F18A
 with sigma of 0.01
 C231-F19 \\sim C231-F20 \\sim C231-F21 \\sim C231-F19A \\sim C231-F20A \\sim
C231-F21A
 with sigma of 0.01
 F19-F20 \\sim F20-F21 \\sim F21-F19 \\sim F19A-F20A \\sim F20A-F21A \\sim
F21A-F19A
 with sigma of 0.01
 C227-F19 \\sim C227-F20 \\sim C227-F21 \\sim C227-F19A \\sim C227-F20A \\sim
C227-F21A
 with sigma of 0.01
 O50-C51A \\sim O50-C51 \\sim O54-C55A \\sim O54-C55 \\sim O46-C47A \\sim
O46-C47 \\sim O42-C43 \\sim O42-
 C43A
 with sigma of 0.01
 C52A-C51A \\sim C51-C52 \\sim C52-C53 \\sim C53A-C52A \\sim C56A-C55A \\sim
C56-C55 \\sim C57-C56 ~
 C57A-C56A \\sim C49A-C48 \\sim C49-C48A \\sim C48A-C47A \\sim C48-C47 \\sim
C44A-C43A \\sim C43-C44 ~
 C45-C44 \\sim C44A-C45A
 with sigma of 0.01
3. Uiso/Uaniso restraints and constraints
Uanis(O46) \\sim Ueq, Uanis(O50) \\sim Ueq, Uanis(O54) \\sim Ueq, Uanis(O42)
\\sim Ueq, Uanis(C43) \\sim Ueq, Uanis(C51A) \\sim Ueq, Uanis(C47A) \\sim Ueq,
Uanis(C44) \\sim Ueq, Uanis(C55A) \\sim Ueq, Uanis(C52A) \\sim Ueq, Uanis(C48A)
\\sim Ueq, Uanis(C56A) \\sim Ueq, Uanis(C49) \\sim Ueq, Uanis(C57A) \\sim Ueq,
Uanis(C45) \\sim Ueq, Uanis(C53A) \\sim Ueq, Uanis(C55) \\sim Ueq, Uanis(C56)
\\sim Ueq, Uanis(C57) \\sim Ueq, Uanis(C47) \\sim Ueq, Uanis(C48) \\sim Ueq,
Uanis(C49A) \\sim Ueq, Uanis(C43A) \\sim Ueq, Uanis(C44A) \\sim Ueq,
Uanis(C45A) \\sim Ueq, Uanis(F1) \\sim Ueq, Uanis(F1A) \\sim Ueq, Uanis(F2)
\\sim Ueq, Uanis(F2A) \\sim Ueq, Uanis(F3) \\sim Ueq, Uanis(F3A) \\sim Ueq,
Uanis(F4) \\sim Ueq, Uanis(F4A) \\sim Ueq, Uanis(F5) \\sim Ueq, Uanis(F5A)
\\sim Ueq, Uanis(F6) \\sim Ueq, Uanis(F6A) \\sim Ueq, Uanis(F7) \\sim Ueq,
Uanis(F7A) \\sim Ueq, Uanis(F8) \\sim Ueq, Uanis(F8A) \\sim Ueq, Uanis(F9)
\\sim Ueq, Uanis(F9A) \\sim Ueq, Uanis(F10) \\sim Ueq, Uanis(F10A) \\sim Ueq,
Uanis(F11) \\sim Ueq, Uanis(F11A) \\sim Ueq, Uanis(F12) \\sim Ueq, Uanis(F12A)
\\sim Ueq, Uanis(F13) \\sim Ueq, Uanis(F13A) \\sim Ueq, Uanis(F14) \\sim Ueq,
Uanis(F14A) \\sim Ueq, Uanis(F15) \\sim Ueq, Uanis(F15A) \\sim Ueq, Uanis(F16)
\\sim Ueq, Uanis(F16A) \\sim Ueq, Uanis(F17) \\sim Ueq, Uanis(F17A) \\sim Ueq,
Uanis(F18) \\sim Ueq, Uanis(F18A) \\sim Ueq, Uanis(F19) \\sim Ueq, Uanis(F19A)
\\sim Ueq, Uanis(F20) \\sim Ueq, Uanis(F20A) \\sim Ueq, Uanis(F21) \\sim Ueq,
Uanis(F21A) \\sim Ueq, Uanis(F22) \\sim Ueq, Uanis(F23) \\sim Ueq, Uanis(F24)
\\sim Ueq: with sigma of 0.01 and sigma for terminal atoms of 0.02
Uanis(C43A) = Uanis(C43)
Uanis(C44A) = Uanis(C44)
Uanis(C45A) = Uanis(C45)
Uanis(C47A) = Uanis(C47)
Uanis(C49) = Uanis(C49A)
Uanis(C55A) = Uanis(C55)
Uanis(C56) = Uanis(C56A)
Uanis(C57) = Uanis(C57A)
Uanis(C51A) = Uanis(C51)
Uanis(C52A) = Uanis(C52)
Uanis(C53A) = Uanis(C53)
Uanis(C48) = Uanis(C48A)
4. Others
 Sof(C55A)=Sof(H55C)=Sof(H55D)=Sof(C56A)=Sof(H56C)=Sof(H56D)=Sof(C57A)=
 Sof(H57D)=Sof(H57E)=Sof(H57F)=1-FVAR(1)
 Sof(C55)=Sof(H55A)=Sof(H55B)=Sof(C56)=Sof(H56A)=Sof(H56B)=Sof(C57)=Sof(H57A)=
 Sof(H57B)=Sof(H57C)=FVAR(1)
 Sof(C47A)=Sof(H47C)=Sof(H47D)=Sof(C48A)=Sof(H48C)=Sof(H48D)=Sof(C49)=
 Sof(H49A)=Sof(H49B)=Sof(H49C)=1-FVAR(2)
 Sof(C47)=Sof(H47A)=Sof(H47B)=Sof(C48)=Sof(H48A)=Sof(H48B)=Sof(C49A)=Sof(H49D)=
 Sof(H49E)=Sof(H49F)=FVAR(2)
 Sof(C51A)=Sof(H51C)=Sof(H51D)=Sof(C52A)=Sof(H52C)=Sof(H52D)=Sof(C53A)=
 Sof(H53D)=Sof(H53E)=Sof(H53F)=1-FVAR(3)
 Sof(C51)=Sof(H51A)=Sof(H51B)=Sof(C52)=Sof(H52A)=Sof(H52B)=Sof(C53)=Sof(H53A)=
 Sof(H53B)=Sof(H53C)=FVAR(3)
 Sof(F7A)=Sof(F8A)=Sof(F9A)=1-FVAR(4)
 Sof(F7)=Sof(F8)=Sof(F9)=FVAR(4)
 Sof(F13A)=Sof(F14A)=Sof(F15A)=1-FVAR(5)
 Sof(F13)=Sof(F14)=Sof(F15)=FVAR(5)
 Sof(F4A)=Sof(F5A)=Sof(F6A)=1-FVAR(6)
 Sof(F4)=Sof(F5)=Sof(F6)=FVAR(6)
 Sof(F1A)=Sof(F2A)=Sof(F3A)=1-FVAR(7)
 Sof(F1)=Sof(F2)=Sof(F3)=FVAR(7)
 Fixed Sof: C43(0.5) H43A(0.5) H43B(0.5) C43A(0.5) H43C(0.5) H43D(0.5)
 C44(0.5) H44A(0.5) H44B(0.5) C44A(0.5) H44C(0.5) H44D(0.5) C45(0.5) H45A(0.5)
 H45B(0.5) H45C(0.5) C45A(0.5) H45D(0.5) H45E(0.5) H45F(0.5) F10(0.5) F10A(0.5)
 F11(0.5) F11A(0.5) F12(0.5) F12A(0.5) F16(0.5) F16A(0.5) F17(0.5) F17A(0.5)
 F18(0.5) F18A(0.5) F19(0.5) F19A(0.5) F20(0.5) F20A(0.5) F21(0.5) F21A(0.5)
5.a Secondary CH2 refined with riding coordinates:
 C20(H20A,H20B), C27(H27A,H27B), C34(H34A,H34B), C41(H41A,H41B), C43(H43A,
 H43B), C43A(H43C,H43D), C44(H44A,H44B), C44A(H44C,H44D), C47(H47A,H47B),
 C47A(H47C,H47D), C48(H48A,H48B), C48A(H48C,H48D), C51(H51A,H51B), C51A(H51C,
 H51D), C52(H52A,H52B), C52A(H52C,H52D), C55(H55A,H55B), C55A(H55C,H55D),
 C56(H56A,H56B), C56A(H56C,H56D)
5.b Aromatic/amide H refined with riding coordinates:
 C4(H4), C5(H5), C10(H10), C11(H11), C15(H15), C19(H19), C21(H21), C22(H22),
 C26(H26), C29(H29), C33(H33), C35(H35), C36(H36), C40(H40), C202(H202),
 C204(H204), C206(H206), C210(H210), C212(H212), C214(H214), C218(H218),
 C220(H220), C222(H222), C226(H226), C228(H228), C230(H230)
5.c Idealised Me refined as rotating group:
 C7(H7A,H7B,H7C), C13(H13A,H13B,H13C), C45(H45A,H45B,H45C), C45A(H45D,H45E,
 H45F), C49(H49A,H49B,H49C), C49A(H49D,H49E,H49F), C53(H53A,H53B,H53C),
 C53A(H53D,H53E,H53F), C57(H57A,H57B,H57C), C57A(H57D,H57E,H57F)
;
_platon_squeeze_void_probe_radius 1.20
_shelx_shelxl_version_number 2014/7
_olex2_submission_special_instructions 'No special instructions were received'

loop_
_space_group_symop_operation_xyz
'x, y, z'
'-x, -y, -z'

loop_
_atom_site_label
_atom_site_type_symbol
_atom_site_fract_x
_atom_site_fract_y
_atom_site_fract_z
_atom_site_U_iso_or_equiv
_atom_site_adp_type
_atom_site_occupancy
_atom_site_site_symmetry_order
_atom_site_calc_flag
_atom_site_refinement_flags_posn
_atom_site_refinement_flags_adp
_atom_site_refinement_flags_occupancy
_atom_site_disorder_assembly
_atom_site_disorder_group
Ag1 Ag 0.82579(3) 0.17413(2) 0.16052(2) 0.05352(14) Uani 1 1 d . . . . .
O42 O 0.3480(2) 0.07346(15) 0.39860(14) 0.0624(8) Uani 1 1 d D U . . .
O46 O 0.2738(2) 0.15271(15) 0.26879(13) 0.0583(8) Uani 1 1 d D U . . .
O50 O 0.2317(3) 0.32811(17) 0.27394(16) 0.0776(10) Uani 1 1 d D U . . .
O54 O 0.3623(3) 0.24530(16) 0.38521(13) 0.0613(8) Uani 1 1 d D U . . .
N3 N 0.8206(3) 0.03690(16) 0.25221(15) 0.0449(8) Uani 1 1 d . . . . .
N6 N 0.9924(3) 0.03713(17) 0.18639(15) 0.0486(8) Uani 1 1 d . . . . .
N9 N 0.6860(3) 0.30999(18) 0.10571(15) 0.0518(9) Uani 1 1 d . . . . .
N12 N 0.8684(3) 0.29296(17) 0.05276(15) 0.0509(9) Uani 1 1 d . . . . .
C2 C 0.8825(4) 0.0758(2) 0.20286(18) 0.0464(9) Uani 1 1 d . . . . .
C4 C 0.8916(4) -0.0246(2) 0.2658(2) 0.0637(13) Uani 1 1 d . . . . .
H4 H 0.8689 -0.0602 0.2979 0.076 Uiso 1 1 calc R . . . .
C5 C 1.0000(4) -0.0243(2) 0.2243(2) 0.0609(12) Uani 1 1 d . . . . .
H5 H 1.0678 -0.0595 0.2219 0.073 Uiso 1 1 calc R . . . .
C7 C 1.0909(4) 0.0571(3) 0.1328(2) 0.0659(13) Uani 1 1 d . . . . .
H7A H 1.1661 0.0467 0.1480 0.099 Uiso 1 1 calc GR . . . .
H7B H 1.0747 0.1074 0.1219 0.099 Uiso 1 1 calc GR . . . .
H7C H 1.0971 0.0306 0.0932 0.099 Uiso 1 1 calc GR . . . .
C8 C 0.7911(4) 0.2678(2) 0.10537(18) 0.0490(10) Uani 1 1 d . . . . .
C10 C 0.6981(5) 0.3599(3) 0.0529(2) 0.0747(15) Uani 1 1 d . . . . .
H10 H 0.6372 0.3949 0.0422 0.090 Uiso 1 1 calc R . . . .
C11 C 0.8124(5) 0.3486(3) 0.0206(2) 0.0693(13) Uani 1 1 d . . . . .
H11 H 0.8481 0.3742 -0.0175 0.083 Uiso 1 1 calc R . . . .
C13 C 0.9952(4) 0.2660(3) 0.0337(2) 0.0721(14) Uani 1 1 d . . . . .
H13A H 1.0214 0.2696 -0.0147 0.108 Uiso 1 1 calc GR . . . .
H13B H 1.0091 0.2168 0.0487 0.108 Uiso 1 1 calc GR . . . .
H13C H 1.0402 0.2933 0.0544 0.108 Uiso 1 1 calc GR . . . .
C14 C 0.6956(3) 0.0543(2) 0.28607(18) 0.0454(9) Uani 1 1 d . . . . .
C15 C 0.6096(4) 0.0300(2) 0.2613(2) 0.0495(10) Uani 1 1 d . . . . .
H15 H 0.6309 0.0075 0.2200 0.059 Uiso 1 1 calc R . . . .
C16 C 0.4897(4) 0.0385(2) 0.2972(2) 0.0498(10) Uani 1 1 d . . . . .
C17 C 0.4633(3) 0.0707(2) 0.3587(2) 0.0479(10) Uani 1 1 d . . . . .
C18 C 0.5498(4) 0.1003(2) 0.38130(17) 0.0468(10) Uani 1 1 d . . . . .
C19 C 0.6673(4) 0.0914(2) 0.34415(18) 0.0479(10) Uani 1 1 d . . . . .
H19 H 0.7271 0.1105 0.3586 0.058 Uiso 1 1 calc R . . . .
C20 C 0.3950(4) 0.0126(2) 0.2683(2) 0.0623(12) Uani 1 1 d . . . . .
H20A H 0.3183 0.0179 0.3013 0.075 Uiso 1 1 calc R . . . .
H20B H 0.4192 -0.0377 0.2588 0.075 Uiso 1 1 calc R . . . .
C21 C 0.4199(6) 0.0682(5) 0.0838(3) 0.107(2) Uani 1 1 d . . . . .
H21 H 0.4512 0.0486 0.0414 0.129 Uiso 1 1 calc R . . . .
C22 C 0.3674(5) 0.1381(4) 0.0880(3) 0.0870(18) Uani 1 1 d . . . . .
H22 H 0.3639 0.1659 0.0485 0.104 Uiso 1 1 calc R . . . .
C23 C 0.3204(4) 0.1676(3) 0.1494(2) 0.0686(14) Uani 1 1 d . . . . .
C24 C 0.3222(4) 0.1238(3) 0.2069(2) 0.0560(11) Uani 1 1 d . . . . .
C25 C 0.3786(4) 0.0543(3) 0.2040(2) 0.0619(12) Uani 1 1 d . . . . .
C26 C 0.4270(5) 0.0263(3) 0.1411(3) 0.0835(17) Uani 1 1 d . . . . .
H26 H 0.4646 -0.0211 0.1375 0.100 Uiso 1 1 calc R . . . .
C27 C 0.2782(4) 0.2455(3) 0.1555(3) 0.0784(16) Uani 1 1 d . . . . .
H27A H 0.2025 0.2534 0.1892 0.094 Uiso 1 1 calc R . . . .
H27B H 0.2627 0.2659 0.1124 0.094 Uiso 1 1 calc R . . . .
C28 C 0.5726(4) 0.3071(2) 0.1527(2) 0.0524(11) Uani 1 1 d . . . . .
C29 C 0.5542(4) 0.3379(2) 0.2144(2) 0.0586(11) Uani 1 1 d . . . . .
H29 H 0.6174 0.3549 0.2274 0.070 Uiso 1 1 calc R . . . .
C30 C 0.4392(5) 0.3431(2) 0.2571(2) 0.0629(13) Uani 1 1 d . . . . .
C31 C 0.3482(4) 0.3174(2) 0.2355(2) 0.0612(13) Uani 1 1 d . . . . .
C32 C 0.3700(4) 0.2820(2) 0.1757(2) 0.0609(12) Uani 1 1 d . . . . .
C33 C 0.4853(4) 0.2774(2) 0.1346(2) 0.0575(11) Uani 1 1 d . . . . .
H33 H 0.5028 0.2535 0.0941 0.069 Uiso 1 1 calc R . . . .
C34 C 0.4213(5) 0.3755(2) 0.3254(2) 0.0773(16) Uani 1 1 d . . . . .
H34A H 0.4434 0.4231 0.3190 0.093 Uiso 1 1 calc R . . . .
H34B H 0.3361 0.3797 0.3479 0.093 Uiso 1 1 calc R . . . .
C35 C 0.6697(6) 0.3061(4) 0.4197(3) 0.0966(19) Uani 1 1 d . . . . .
H35 H 0.7367 0.3209 0.4306 0.116 Uiso 1 1 calc R . . . .
C36 C 0.6427(5) 0.2409(3) 0.4404(2) 0.0732(14) Uani 1 1 d . . . . .
H36 H 0.6936 0.2105 0.4636 0.088 Uiso 1 1 calc R . . . .
C37 C 0.5430(4) 0.2182(2) 0.42838(19) 0.0538(11) Uani 1 1 d . . . . .
C38 C 0.4672(4) 0.2655(2) 0.39580(19) 0.0543(11) Uani 1 1 d . . . . .
C39 C 0.4970(5) 0.3309(2) 0.3699(2) 0.0624(13) Uani 1 1 d . . . . .
C40 C 0.6011(6) 0.3506(3) 0.3833(3) 0.0879(18) Uani 1 1 d . . . . .
H40 H 0.6237 0.3946 0.3670 0.105 Uiso 1 1 calc R . . . .
C41 C 0.5200(4) 0.1434(2) 0.44470(19) 0.0584(12) Uani 1 1 d . . . . .
H41A H 0.4352 0.1436 0.4667 0.070 Uiso 1 1 calc R . . . .
H41B H 0.5693 0.1212 0.4761 0.070 Uiso 1 1 calc R . . . .
C43 C 0.3417(14) 0.0072(6) 0.4370(8) 0.073(3) Uani 0.5 1 d D U P A 1
H43A H 0.4004 0.0018 0.4658 0.087 Uiso 0.5 1 calc R . P A 1
H43B H 0.3650 -0.0318 0.4058 0.087 Uiso 0.5 1 calc R . P A 1
C43A C 0.3303(14) 0.0210(7) 0.4524(8) 0.073(3) Uani 0.5 1 d D U P A 2
H43C H 0.3758 0.0270 0.4863 0.087 Uiso 0.5 1 calc R . P A 2
H43D H 0.3549 -0.0269 0.4354 0.087 Uiso 0.5 1 calc R . P A 2
C44 C 0.2206(14) 0.0009(7) 0.4800(7) 0.097(3) Uani 0.5 1 d D U P A 1
H44A H 0.1622 0.0039 0.4513 0.116 Uiso 0.5 1 calc R . P A 1
H44B H 0.2237 -0.0456 0.5034 0.116 Uiso 0.5 1 calc R . P A 1
C44A C 0.1976(13) 0.0348(7) 0.4808(7) 0.097(3) Uani 0.5 1 d D U P A 2
H44C H 0.1748 0.0833 0.4965 0.116 Uiso 0.5 1 calc R . P A 2
H44D H 0.1539 0.0299 0.4458 0.116 Uiso 0.5 1 calc R . P A 2
C45 C 0.1795(14) 0.0565(7) 0.5300(6) 0.123(4) Uani 0.5 1 d D U P A 1
H45A H 0.1469 0.0998 0.5087 0.184 Uiso 0.5 1 calc GR . P A 1
H45B H 0.2470 0.0648 0.5479 0.184 Uiso 0.5 1 calc GR . P A 1
H45C H 0.1177 0.0413 0.5662 0.184 Uiso 0.5 1 calc GR . P A 1
C45A C 0.1649(14) -0.0154(7) 0.5370(6) 0.123(4) Uani 0.5 1 d D U P A 2
H45D H 0.1773 -0.0627 0.5203 0.184 Uiso 0.5 1 calc GR . P A 2
H45E H 0.0809 -0.0023 0.5587 0.184 Uiso 0.5 1 calc GR . P A 2
H45F H 0.2149 -0.0142 0.5692 0.184 Uiso 0.5 1 calc GR . P A 2
C47 C 0.1513(6) 0.1371(5) 0.2913(4) 0.082(2) Uani 0.724(8) 1 d D U P B 1
H47A H 0.1053 0.1538 0.2568 0.099 Uiso 0.724(8) 1 calc R . P B 1
H47B H 0.1533 0.0858 0.2975 0.099 Uiso 0.724(8) 1 calc R . P B 1
C47A C 0.1452(9) 0.1748(11) 0.2935(13) 0.082(2) Uani 0.276(8) 1 d D U P B 2
H47C H 0.1074 0.1916 0.2557 0.099 Uiso 0.276(8) 1 calc R . P B 2
H47D H 0.1327 0.2140 0.3239 0.099 Uiso 0.276(8) 1 calc R . P B 2
C48 C 0.0920(8) 0.1708(6) 0.3537(4) 0.121(3) Uani 0.724(8) 1 d D U P B 1
H48A H 0.0873 0.2224 0.3514 0.145 Uiso 0.724(8) 1 calc R . P B 1
H48B H 0.1236 0.1500 0.3927 0.145 Uiso 0.724(8) 1 calc R . P B 1
C48A C 0.089(2) 0.1157(12) 0.3293(14) 0.121(3) Uani 0.276(8) 1 d D U P B 2
H48C H 0.1377 0.0888 0.3588 0.145 Uiso 0.276(8) 1 calc R . P B 2
H48D H 0.0721 0.0837 0.2983 0.145 Uiso 0.276(8) 1 calc R . P B 2
C49 C -0.043(2) 0.141(2) 0.346(2) 0.126(4) Uani 0.276(8) 1 d D U P B 1
H49A H -0.0342 0.1251 0.3011 0.189 Uiso 0.276(8) 1 calc GR . P B 1
H49B H -0.1100 0.1794 0.3554 0.189 Uiso 0.276(8) 1 calc GR . P B 1
H49C H -0.0590 0.1019 0.3783 0.189 Uiso 0.276(8) 1 calc GR . P B 1
C49A C -0.0391(8) 0.1619(8) 0.3734(7) 0.126(4) Uani 0.724(8) 1 d D U P B 2
H49D H -0.0762 0.1953 0.3434 0.189 Uiso 0.724(8) 1 calc GR . P B 2
H49E H -0.0200 0.1874 0.4080 0.189 Uiso 0.724(8) 1 calc GR . P B 2
H49F H -0.0944 0.1296 0.3941 0.189 Uiso 0.724(8) 1 calc GR . P B 2
C51 C 0.1597(10) 0.3904(5) 0.2499(6) 0.088(4) Uani 0.636(10) 1 d D . P C 1
H51A H 0.1575 0.3844 0.2030 0.105 Uiso 0.636(10) 1 calc R . P C 1
H51B H 0.1983 0.4320 0.2514 0.105 Uiso 0.636(10) 1 calc R . P C 1
C51A C 0.176(2) 0.4019(7) 0.2695(11) 0.088(4) Uani 0.364(10) 1 d D U P C 2
H51C H 0.1517 0.4101 0.2263 0.105 Uiso 0.364(10) 1 calc R . P C 2
H51D H 0.2376 0.4319 0.2691 0.105 Uiso 0.364(10) 1 calc R . P C 2
C52 C 0.0350(10) 0.4029(7) 0.2902(7) 0.110(4) Uani 0.636(10) 1 d D . P C 1
H52A H 0.0348 0.3958 0.3382 0.132 Uiso 0.636(10) 1 calc R . P C 1
H52B H -0.0027 0.4515 0.2823 0.132 Uiso 0.636(10) 1 calc R . P C 1
C52A C 0.0705(17) 0.4259(11) 0.3231(11) 0.110(4) Uani 0.364(10) 1 d D U P C 2
H52C H 0.0986 0.4322 0.3638 0.132 Uiso 0.364(10) 1 calc R . P C 2
H52D H 0.0315 0.4722 0.3093 0.132 Uiso 0.364(10) 1 calc R . P C 2
C53 C -0.0311(12) 0.3525(8) 0.2694(9) 0.199(7) Uani 0.636(10) 1 d D . P C 1
H53A H -0.0260 0.3580 0.2213 0.299 Uiso 0.636(10) 1 calc GR . P C 1
H53B H -0.1149 0.3613 0.2927 0.299 Uiso 0.636(10) 1 calc GR . P C 1
H53C H 0.0037 0.3047 0.2802 0.299 Uiso 0.636(10) 1 calc GR . P C 1
C53A C -0.0192(19) 0.3777(13) 0.3393(16) 0.199(7) Uani 0.364(10) 1 d D U P C 2
H53D H -0.0933 0.4003 0.3269 0.299 Uiso 0.364(10) 1 calc GR . P C 2
H53E H -0.0349 0.3661 0.3872 0.299 Uiso 0.364(10) 1 calc GR . P C 2
H53F H 0.0111 0.3347 0.3146 0.299 Uiso 0.364(10) 1 calc GR . P C 2
C55 C 0.2652(8) 0.2459(5) 0.4456(4) 0.091(3) Uani 0.638(7) 1 d D U P D 1
H55A H 0.2115 0.2132 0.4397 0.109 Uiso 0.638(7) 1 calc R . P D 1
H55B H 0.3008 0.2278 0.4839 0.109 Uiso 0.638(7) 1 calc R . P D 1
C55A C 0.2487(12) 0.2804(9) 0.4241(7) 0.091(3) Uani 0.362(7) 1 d D U P D 2
H55C H 0.1839 0.2756 0.4016 0.109 Uiso 0.362(7) 1 calc R . P D 2
H55D H 0.2528 0.3310 0.4250 0.109 Uiso 0.362(7) 1 calc R . P D 2
C56 C 0.1932(10) 0.3151(5) 0.4618(5) 0.132(4) Uani 0.638(7) 1 d D U P D 1
H56A H 0.1612 0.3350 0.4228 0.158 Uiso 0.638(7) 1 calc R . P D 1
H56B H 0.2448 0.3471 0.4716 0.158 Uiso 0.638(7) 1 calc R . P D 1
C56A C 0.2195(18) 0.2519(12) 0.4932(8) 0.132(4) Uani 0.362(7) 1 d D U P D 2
H56C H 0.2736 0.2666 0.5186 0.158 Uiso 0.362(7) 1 calc R . P D 2
H56D H 0.2340 0.2001 0.4926 0.158 Uiso 0.362(7) 1 calc R . P D 2
C57 C 0.0915(13) 0.3104(8) 0.5207(9) 0.131(5) Uani 0.638(7) 1 d D U P D 1
H57A H 0.0338 0.2846 0.5088 0.196 Uiso 0.638(7) 1 calc GR . P D 1
H57B H 0.0524 0.3577 0.5335 0.196 Uiso 0.638(7) 1 calc GR . P D 1
H57C H 0.1220 0.2859 0.5580 0.196 Uiso 0.638(7) 1 calc GR . P D 1
C57A C 0.093(2) 0.2753(15) 0.5282(18) 0.131(5) Uani 0.362(7) 1 d D U P D 2
H57D H 0.0400 0.2726 0.4982 0.196 Uiso 0.362(7) 1 calc GR . P D 2
H57E H 0.0849 0.3238 0.5415 0.196 Uiso 0.362(7) 1 calc GR . P D 2
H57F H 0.0728 0.2450 0.5677 0.196 Uiso 0.362(7) 1 calc GR . P D 2
F1 F 0.3825(8) 0.4611(8) 0.0619(10) 0.181(6) Uani 0.55(3) 1 d D U P E 1
F1A F 0.4089(8) 0.5152(10) 0.1576(6) 0.106(5) Uani 0.45(3) 1 d D U P E 2
F2 F 0.4016(7) 0.4838(10) 0.1577(5) 0.132(6) Uani 0.55(3) 1 d D U P E 1
F2A F 0.4123(8) 0.5428(8) 0.0560(7) 0.142(7) Uani 0.45(3) 1 d D U P E 2
F3 F 0.4175(6) 0.5605(5) 0.0793(7) 0.096(4) Uani 0.55(3) 1 d D U P E 1
F3A F 0.3784(9) 0.4421(4) 0.0947(9) 0.131(6) Uani 0.45(3) 1 d D U P E 2
F4 F -0.0228(6) 0.4250(3) 0.0848(6) 0.191(5) Uani 0.848(15) 1 d D U P F 1
F4A F -0.1707(13) 0.5280(9) 0.1032(18) 0.141(15) Uani 0.152(15) 1 d D U P F 2
F5 F -0.1609(7) 0.4815(5) 0.1561(3) 0.160(4) Uani 0.848(15) 1 d D U P F 1
F5A F -0.0299(19) 0.4591(15) 0.0470(8) 0.111(12) Uani 0.152(15) 1 d D U P F 2
F6 F -0.1188(7) 0.5219(4) 0.0587(4) 0.160(3) Uani 0.848(15) 1 d D U P F 1
F6A F -0.096(2) 0.4353(11) 0.1483(11) 0.115(12) Uani 0.152(15) 1 d D U P F 2
F7 F 0.2698(5) 0.8941(5) 0.0035(5) 0.188(5) Uani 0.829(13) 1 d D U P G 1
F7A F 0.3530(9) 0.8220(16) 0.0876(11) 0.102(11) Uani 0.171(13) 1 d D U P G 2
F8 F 0.3463(4) 0.7937(3) 0.0338(4) 0.126(3) Uani 0.829(13) 1 d D U P G 1
F8A F 0.2772(14) 0.9172(5) 0.0489(14) 0.085(9) Uani 0.171(13) 1 d D U P G 2
F9 F 0.3202(6) 0.8781(6) 0.0958(3) 0.160(4) Uani 0.829(13) 1 d D U P G 1
F9A F 0.3081(17) 0.8264(15) -0.0058(8) 0.109(11) Uani 0.171(13) 1 d D U P G 2
F10 F -0.2175(9) 0.8650(5) 0.0424(5) 0.135(5) Uani 0.5 1 d D U P H 1
F10A F -0.1728(9) 0.9689(3) 0.0845(7) 0.136(5) Uani 0.5 1 d D U P H 2
F11 F -0.1466(9) 0.9586(4) 0.0468(6) 0.150(6) Uani 0.5 1 d D U P H 1
F11A F -0.2741(5) 0.8877(5) 0.1232(4) 0.107(4) Uani 0.5 1 d D U P H 2
F12 F -0.2593(7) 0.9194(6) 0.1322(4) 0.142(6) Uani 0.5 1 d D U P H 1
F12A F -0.1850(8) 0.8886(6) 0.0221(3) 0.108(4) Uani 0.5 1 d D U P H 2
F13 F 0.3019(15) 0.5942(4) 0.4506(6) 0.156(6) Uani 0.582(16) 1 d D U P I 1
F13A F 0.2181(17) 0.5256(3) 0.3880(7) 0.118(6) Uani 0.418(16) 1 d D U P I 2
F14 F 0.1635(9) 0.5453(7) 0.4298(10) 0.210(8) Uani 0.582(16) 1 d D U P I 1
F14A F 0.3637(7) 0.5732(9) 0.3987(10) 0.192(9) Uani 0.418(16) 1 d D U P I 2
F15 F 0.3311(13) 0.5414(5) 0.3628(4) 0.172(6) Uani 0.582(16) 1 d D U P I 1
F15A F 0.2015(17) 0.5879(5) 0.4699(3) 0.126(6) Uani 0.418(16) 1 d D U P I 2
F16 F 0.2647(9) 0.8450(4) 0.4071(6) 0.108(3) Uani 0.5 1 d D U P J 1
F16A F 0.1090(11) 0.8960(3) 0.3544(6) 0.108(3) Uani 0.5 1 d D U P J 2
F17 F 0.2167(18) 0.8876(5) 0.3180(4) 0.156(5) Uani 0.5 1 d D U P J 1
F17A F 0.1797(18) 0.8483(4) 0.4354(4) 0.160(5) Uani 0.5 1 d D U P J 2
F18 F 0.0820(7) 0.8773(6) 0.4048(9) 0.175(5) Uani 0.5 1 d D U P J 1
F18A F 0.2947(8) 0.8616(6) 0.3414(10) 0.184(6) Uani 0.5 1 d D U P J 2
F19 F -0.4115(6) 0.5663(6) 0.4113(9) 0.164(6) Uani 0.5 1 d D U P K 1
F19A F -0.2051(8) 0.5205(6) 0.3980(9) 0.182(7) Uani 0.5 1 d D U P K 2
F20 F -0.2423(15) 0.5471(7) 0.4383(7) 0.184(6) Uani 0.5 1 d D U P K 1
F20A F -0.3521(19) 0.5341(7) 0.3498(7) 0.204(7) Uani 0.5 1 d D U P K 2
F21 F -0.2617(16) 0.5128(4) 0.3460(6) 0.163(5) Uani 0.5 1 d D U P K 1
F21A F -0.3729(13) 0.5735(5) 0.4459(6) 0.154(5) Uani 0.5 1 d D U P K 2
F22 F -0.4124(4) 0.86102(19) 0.30317(16) 0.1323(16) Uani 1 1 d . U . . .
F23 F -0.4850(3) 0.82353(19) 0.40046(16) 0.1136(12) Uani 1 1 d . U . . .
F24 F -0.3297(4) 0.8726(2) 0.3837(2) 0.1373(15) Uani 1 1 d . U . . .
C201 C 0.0606(4) 0.6233(2) 0.18388(18) 0.0478(10) Uani 1 1 d . . . . .
C202 C 0.1821(4) 0.5957(2) 0.16417(18) 0.0511(10) Uani 1 1 d . . . . .
H202 H 0.2390 0.6185 0.1774 0.061 Uiso 1 1 calc R . . . .
C203 C 0.2228(5) 0.5364(2) 0.12598(19) 0.0612(12) Uani 1 1 d D . . . .
C204 C 0.1438(6) 0.5016(3) 0.1065(2) 0.0727(15) Uani 1 1 d . . . . .
H204 H 0.1712 0.4610 0.0809 0.087 Uiso 1 1 calc R . . . .
C205 C 0.0228(5) 0.5268(2) 0.1246(2) 0.0737(14) Uani 1 1 d D . . . .
C206 C -0.0172(5) 0.5873(2) 0.1619(2) 0.0640(12) Uani 1 1 d . . . . .
H206 H -0.1002 0.6044 0.1725 0.077 Uiso 1 1 calc R . . . .
C207 C 0.3548(5) 0.5101(2) 0.1074(2) 0.0847(18) Uani 1 1 d D . . . .
C208 C -0.0682(7) 0.4884(3) 0.1062(3) 0.113(2) Uani 1 1 d D . . . .
C209 C 0.0218(4) 0.7623(2) 0.16986(17) 0.0467(10) Uani 1 1 d . . . . .
C210 C 0.1353(4) 0.7803(2) 0.1374(2) 0.0543(11) Uani 1 1 d . . . . .
H210 H 0.2049 0.7553 0.1496 0.065 Uiso 1 1 calc R . . . .
C211 C 0.1473(4) 0.8337(2) 0.0880(2) 0.0606(12) Uani 1 1 d D . . . .
C212 C 0.0475(5) 0.8730(2) 0.0698(2) 0.0646(13) Uani 1 1 d . . . . .
H212 H 0.0559 0.9100 0.0371 0.078 Uiso 1 1 calc R . . . .
C213 C -0.0650(4) 0.8572(2) 0.10053(18) 0.0582(12) Uani 1 1 d D . . . .
C214 C -0.0755(4) 0.8017(2) 0.14836(18) 0.0514(10) Uani 1 1 d . . . . .
H214 H -0.1527 0.7905 0.1670 0.062 Uiso 1 1 calc R . . . .
C215 C 0.2697(6) 0.8498(3) 0.0552(2) 0.0873(17) Uani 1 1 d D . . . .
C216 C -0.1725(5) 0.9001(3) 0.0819(2) 0.0800(16) Uani 1 1 d D . . . .
C217 C 0.0991(3) 0.7017(2) 0.27996(17) 0.0456(9) Uani 1 1 d . . . . .
C218 C 0.1439(4) 0.6432(2) 0.31605(19) 0.0550(11) Uani 1 1 d . . . . .
H218 H 0.1335 0.5980 0.3053 0.066 Uiso 1 1 calc R . . . .
C219 C 0.2028(4) 0.6484(2) 0.3670(2) 0.0621(12) Uani 1 1 d D . . . .
C220 C 0.2198(4) 0.7134(3) 0.3844(2) 0.0679(13) Uani 1 1 d . . . . .
H220 H 0.2613 0.7172 0.4184 0.081 Uiso 1 1 calc R . . . .
C221 C 0.1741(4) 0.7733(2) 0.3506(2) 0.0584(11) Uani 1 1 d D . . . .
C222 C 0.1155(4) 0.7672(2) 0.29941(19) 0.0514(10) Uani 1 1 d . . . . .
H222 H 0.0859 0.8085 0.2770 0.062 Uiso 1 1 calc R . . . .
C223 C 0.2483(5) 0.5830(3) 0.4041(3) 0.104(2) Uani 1 1 d D . . . .
C224 C 0.1864(5) 0.8452(3) 0.3703(2) 0.0929(18) Uani 1 1 d D . . . .
C225 C -0.1193(4) 0.6962(2) 0.27532(18) 0.0456(9) Uani 1 1 d . . . . .
C226 C -0.1565(4) 0.6339(2) 0.3075(2) 0.0610(12) Uani 1 1 d . . . . .
H226 H -0.1069 0.5905 0.2969 0.073 Uiso 1 1 calc R . . . .
C227 C -0.2643(4) 0.6345(3) 0.3545(2) 0.0769(15) Uani 1 1 d D . . . .
C228 C -0.3413(4) 0.6964(3) 0.3713(2) 0.0706(14) Uani 1 1 d . . . . .
H228 H -0.4155 0.6966 0.4020 0.085 Uiso 1 1 calc R . . . .
C229 C -0.3049(4) 0.7580(2) 0.3413(2) 0.0565(11) Uani 1 1 d . . . . .
C230 C -0.1957(4) 0.7579(2) 0.29593(17) 0.0460(9) Uani 1 1 d . . . . .
H230 H -0.1727 0.8015 0.2784 0.055 Uiso 1 1 calc R . . . .
C231 C -0.2970(5) 0.5649(4) 0.3874(3) 0.131(3) Uani 1 1 d D . . . .
C232 C -0.3840(5) 0.8277(3) 0.3571(3) 0.0788(16) Uani 1 1 d . . . . .
B200 B 0.0156(4) 0.6962(2) 0.2259(2) 0.0452(11) Uani 1 1 d . . . . .

loop_
_atom_site_aniso_label
_atom_site_aniso_U_11
_atom_site_aniso_U_22
_atom_site_aniso_U_33
_atom_site_aniso_U_23
_atom_site_aniso_U_13
_atom_site_aniso_U_12
Ag1 0.0452(2) 0.0465(2) 0.0613(2) 0.00575(14) -0.00135(15) -0.00262(14)
O42 0.0419(16) 0.065(2) 0.0709(18) 0.0068(14) 0.0069(14) -0.0109(14)
O46 0.0477(17) 0.0641(19) 0.0593(16) -0.0062(13) -0.0056(14) -0.0040(14)
O50 0.0510(18) 0.073(2) 0.086(2) 0.0264(16) 0.0086(16) 0.0140(16)
O54 0.0600(19) 0.0608(19) 0.0627(17) -0.0015(14) -0.0110(15) -0.0108(16)
N3 0.0374(18) 0.0439(19) 0.0498(17) 0.0018(14) -0.0046(14) -0.0037(15)
N6 0.0371(18) 0.049(2) 0.0554(19) -0.0063(15) -0.0037(15) -0.0022(15)
N9 0.046(2) 0.048(2) 0.0573(19) 0.0107(15) -0.0061(16) -0.0059(16)
N12 0.052(2) 0.049(2) 0.0486(18) 0.0017(15) 0.0004(16) -0.0166(17)
C2 0.043(2) 0.045(2) 0.049(2) -0.0018(17) -0.0089(18) -0.0007(18)
C4 0.059(3) 0.054(3) 0.067(3) 0.015(2) -0.006(2) 0.005(2)
C5 0.044(2) 0.057(3) 0.071(3) 0.002(2) -0.007(2) 0.014(2)
C7 0.042(2) 0.077(3) 0.070(3) -0.004(2) 0.003(2) -0.005(2)
C8 0.054(3) 0.043(2) 0.047(2) 0.0004(17) -0.0028(19) -0.013(2)
C10 0.068(3) 0.080(4) 0.070(3) 0.035(3) -0.015(3) -0.010(3)
C11 0.070(3) 0.078(3) 0.058(3) 0.024(2) -0.008(2) -0.024(3)
C13 0.061(3) 0.064(3) 0.076(3) -0.006(2) 0.020(2) -0.010(2)
C14 0.039(2) 0.042(2) 0.049(2) 0.0045(17) -0.0022(18) -0.0015(18)
C15 0.044(2) 0.044(2) 0.056(2) -0.0051(17) -0.0035(19) -0.0007(19)
C16 0.043(2) 0.036(2) 0.069(3) 0.0010(18) -0.009(2) -0.0075(18)
C17 0.036(2) 0.039(2) 0.063(2) 0.0119(18) -0.0061(19) -0.0015(17)
C18 0.045(2) 0.045(2) 0.043(2) 0.0070(16) -0.0033(18) 0.0004(19)
C19 0.041(2) 0.047(2) 0.054(2) 0.0029(18) -0.0078(18) -0.0069(18)
C20 0.044(2) 0.049(3) 0.092(3) -0.012(2) -0.008(2) -0.007(2)
C21 0.087(5) 0.177(8) 0.068(4) -0.047(4) 0.007(3) -0.063(5)
C22 0.072(4) 0.134(6) 0.065(3) -0.008(3) -0.011(3) -0.046(4)
C23 0.047(3) 0.100(4) 0.063(3) 0.002(3) -0.010(2) -0.026(3)
C24 0.037(2) 0.074(3) 0.061(3) -0.009(2) -0.011(2) -0.018(2)
C25 0.038(2) 0.074(3) 0.079(3) -0.025(2) -0.007(2) -0.022(2)
C26 0.058(3) 0.108(5) 0.089(4) -0.041(3) -0.006(3) -0.023(3)
C27 0.048(3) 0.106(5) 0.078(3) 0.032(3) -0.021(2) -0.009(3)
C28 0.046(2) 0.047(2) 0.058(2) 0.0139(19) -0.005(2) -0.004(2)
C29 0.059(3) 0.044(2) 0.067(3) 0.008(2) -0.006(2) -0.004(2)
C30 0.065(3) 0.043(3) 0.065(3) 0.011(2) 0.006(2) 0.003(2)
C31 0.049(3) 0.050(3) 0.068(3) 0.022(2) 0.005(2) 0.008(2)
C32 0.044(3) 0.067(3) 0.063(3) 0.023(2) -0.007(2) -0.002(2)
C33 0.053(3) 0.057(3) 0.059(2) 0.014(2) -0.015(2) -0.003(2)
C34 0.092(4) 0.043(3) 0.082(3) -0.008(2) 0.013(3) -0.005(3)
C35 0.095(5) 0.113(6) 0.091(4) -0.024(4) -0.016(4) -0.040(4)
C36 0.064(3) 0.091(4) 0.065(3) -0.015(3) -0.010(2) -0.016(3)
C37 0.054(3) 0.064(3) 0.042(2) -0.0130(19) -0.0014(19) -0.010(2)
C38 0.059(3) 0.053(3) 0.046(2) -0.0183(19) 0.007(2) -0.014(2)
C39 0.080(3) 0.042(3) 0.056(2) -0.0138(19) 0.005(2) -0.005(2)
C40 0.098(5) 0.069(4) 0.094(4) -0.023(3) 0.011(4) -0.043(4)
C41 0.057(3) 0.068(3) 0.045(2) 0.0000(19) -0.003(2) -0.003(2)
C43 0.072(4) 0.076(5) 0.060(6) 0.002(5) 0.014(4) -0.023(3)
C43A 0.072(4) 0.076(5) 0.060(6) 0.002(5) 0.014(4) -0.023(3)
C44 0.097(5) 0.083(7) 0.097(4) 0.012(5) 0.008(4) -0.024(6)
C44A 0.097(5) 0.083(7) 0.097(4) 0.012(5) 0.008(4) -0.024(6)
C45 0.141(8) 0.111(7) 0.098(5) 0.014(5) 0.021(5) -0.037(7)
C45A 0.141(8) 0.111(7) 0.098(5) 0.014(5) 0.021(5) -0.037(7)
C47 0.079(4) 0.071(5) 0.083(3) -0.011(4) 0.017(3) -0.016(4)
C47A 0.079(4) 0.071(5) 0.083(3) -0.011(4) 0.017(3) -0.016(4)
C48 0.110(5) 0.120(6) 0.124(5) -0.015(4) -0.008(4) -0.014(5)
C48A 0.110(5) 0.120(6) 0.124(5) -0.015(4) -0.008(4) -0.014(5)
C49 0.059(4) 0.158(9) 0.150(10) -0.038(7) 0.025(5) -0.036(5)
C49A 0.059(4) 0.158(9) 0.150(10) -0.038(7) 0.025(5) -0.036(5)
C51 0.065(4) 0.085(5) 0.092(7) 0.020(4) -0.007(4) 0.026(4)
C51A 0.065(4) 0.085(5) 0.092(7) 0.020(4) -0.007(4) 0.026(4)
C52 0.079(6) 0.101(7) 0.127(7) 0.012(5) -0.009(5) 0.025(5)
C52A 0.079(6) 0.101(7) 0.127(7) 0.012(5) -0.009(5) 0.025(5)
C53 0.114(8) 0.190(12) 0.220(13) 0.086(11) 0.044(10) 0.041(8)
C53A 0.114(8) 0.190(12) 0.220(13) 0.086(11) 0.044(10) 0.041(8)
C55 0.065(4) 0.092(6) 0.108(5) 0.019(4) -0.010(4) -0.008(4)
C55A 0.065(4) 0.092(6) 0.108(5) 0.019(4) -0.010(4) -0.008(4)
C56 0.135(6) 0.130(6) 0.108(5) -0.016(5) 0.010(5) -0.002(5)
C56A 0.135(6) 0.130(6) 0.108(5) -0.016(5) 0.010(5) -0.002(5)
C57 0.107(6) 0.145(12) 0.101(6) 0.013(9) 0.035(5) 0.006(8)
C57A 0.107(6) 0.145(12) 0.101(6) 0.013(9) 0.035(5) 0.006(8)
F1 0.141(8) 0.152(11) 0.215(11) -0.107(9) 0.047(7) 0.005(7)
F1A 0.090(7) 0.103(9) 0.111(8) 0.003(5) -0.025(6) 0.030(5)
F2 0.095(6) 0.115(10) 0.140(8) 0.074(7) 0.004(5) 0.046(5)
F2A 0.130(10) 0.152(12) 0.089(7) 0.053(7) 0.028(6) 0.044(8)
F3 0.063(5) 0.103(6) 0.108(7) 0.012(5) 0.003(4) -0.008(4)
F3A 0.134(9) 0.067(6) 0.157(10) -0.007(6) -0.010(7) 0.056(5)
F4 0.203(7) 0.102(5) 0.310(11) -0.107(6) -0.123(7) -0.004(4)
F4A 0.15(2) 0.13(2) 0.17(2) -0.030(16) -0.056(17) -0.024(15)
F5 0.165(6) 0.159(7) 0.183(6) -0.040(5) -0.034(4) -0.095(6)
F5A 0.15(2) 0.12(2) 0.071(13) -0.039(12) -0.028(12) -0.035(15)
F6 0.174(6) 0.176(6) 0.161(6) -0.045(4) -0.106(5) -0.008(5)
F6A 0.110(18) 0.116(19) 0.119(18) -0.012(14) -0.004(13) -0.042(14)
F7 0.137(5) 0.202(9) 0.189(8) 0.120(7) 0.016(5) -0.046(5)
F7A 0.077(13) 0.128(19) 0.094(16) 0.053(13) -0.006(10) -0.041(12)
F8 0.088(3) 0.108(4) 0.150(6) -0.003(4) 0.039(4) -0.012(3)
F8A 0.092(13) 0.042(10) 0.106(15) -0.012(10) 0.023(11) -0.028(9)
F9 0.131(5) 0.186(8) 0.181(6) -0.048(6) -0.002(4) -0.101(5)
F9A 0.095(14) 0.128(19) 0.095(14) -0.056(13) 0.035(11) -0.048(13)
F10 0.111(8) 0.151(9) 0.145(10) -0.047(8) -0.051(7) 0.027(6)
F10A 0.162(9) 0.059(5) 0.187(11) 0.009(6) -0.068(8) 0.021(5)
F11 0.161(9) 0.127(10) 0.146(9) 0.079(7) -0.054(7) 0.014(7)
F11A 0.074(5) 0.120(8) 0.097(7) 0.018(5) -0.004(4) 0.044(4)
F12 0.158(9) 0.159(11) 0.065(5) -0.038(6) -0.022(5) 0.116(8)
F12A 0.097(6) 0.173(10) 0.045(3) -0.005(5) -0.030(4) 0.028(6)
F13 0.243(14) 0.103(6) 0.152(9) -0.026(5) -0.145(9) 0.038(7)
F13A 0.189(14) 0.068(6) 0.110(8) 0.002(5) -0.090(8) 0.018(7)
F14 0.251(12) 0.152(11) 0.244(15) 0.119(10) -0.104(10) -0.065(9)
F14A 0.125(10) 0.206(15) 0.233(17) 0.053(13) -0.077(11) 0.034(10)
F15 0.238(13) 0.100(7) 0.166(7) -0.047(6) -0.098(8) 0.097(8)
F15A 0.197(13) 0.098(8) 0.075(6) 0.022(5) -0.046(6) 0.013(8)
F16 0.107(6) 0.097(6) 0.154(8) -0.038(6) -0.083(6) -0.023(5)
F16A 0.163(9) 0.047(4) 0.137(7) -0.023(4) -0.097(7) 0.010(5)
F17 0.242(13) 0.111(8) 0.165(8) 0.026(6) -0.103(9) -0.104(9)
F17A 0.299(15) 0.097(6) 0.119(6) -0.019(5) -0.122(9) -0.021(9)
F18 0.144(8) 0.111(8) 0.276(13) -0.117(9) -0.032(10) -0.008(7)
F18A 0.141(9) 0.130(8) 0.298(15) -0.006(9) -0.038(10) -0.080(7)
F19 0.095(7) 0.147(9) 0.237(13) 0.056(9) 0.008(8) -0.066(7)
F19A 0.138(8) 0.097(8) 0.238(13) 0.103(9) 0.051(9) 0.021(6)
F20 0.223(15) 0.136(9) 0.179(10) 0.097(8) -0.035(10) -0.040(9)
F20A 0.224(14) 0.127(9) 0.264(14) -0.008(9) 0.010(11) -0.118(10)
F21 0.177(11) 0.066(6) 0.219(11) 0.005(6) 0.037(9) -0.058(7)
F21A 0.142(10) 0.108(7) 0.167(8) 0.055(6) 0.049(8) -0.028(7)
F22 0.159(4) 0.107(3) 0.086(2) 0.0115(18) -0.001(2) 0.071(2)
F23 0.081(2) 0.120(3) 0.104(2) -0.0078(19) 0.0299(19) 0.022(2)
F24 0.123(3) 0.094(3) 0.185(4) -0.065(3) -0.007(3) 0.002(2)
C201 0.057(3) 0.039(2) 0.046(2) 0.0016(16) -0.0121(19) -0.0042(19)
C202 0.056(3) 0.045(2) 0.048(2) 0.0027(17) -0.0076(19) 0.000(2)
C203 0.077(3) 0.049(3) 0.049(2) 0.0056(19) -0.009(2) 0.006(2)
C204 0.106(5) 0.049(3) 0.059(3) -0.012(2) -0.018(3) 0.006(3)
C205 0.109(5) 0.050(3) 0.074(3) -0.011(2) -0.040(3) -0.014(3)
C206 0.070(3) 0.056(3) 0.070(3) -0.012(2) -0.025(2) 0.000(2)
C207 0.086(4) 0.071(4) 0.074(4) -0.004(3) 0.007(3) 0.024(3)
C208 0.149(7) 0.080(5) 0.127(6) -0.029(4) -0.059(6) -0.015(5)
C209 0.052(2) 0.042(2) 0.043(2) -0.0047(16) -0.0100(18) 0.0005(19)
C210 0.052(3) 0.047(3) 0.061(2) -0.0005(19) -0.007(2) -0.005(2)
C211 0.069(3) 0.052(3) 0.057(2) -0.005(2) -0.001(2) -0.012(2)
C212 0.087(4) 0.053(3) 0.049(2) 0.0061(19) -0.010(2) -0.008(3)
C213 0.078(3) 0.052(3) 0.041(2) -0.0077(18) -0.016(2) 0.010(2)
C214 0.053(3) 0.053(3) 0.045(2) -0.0073(18) -0.0071(19) 0.000(2)
C215 0.093(5) 0.086(5) 0.080(4) 0.019(3) -0.010(3) -0.026(4)
C216 0.090(4) 0.078(4) 0.061(3) 0.003(3) -0.014(3) 0.015(3)
C217 0.040(2) 0.047(2) 0.046(2) -0.0035(17) -0.0045(17) -0.0038(18)
C218 0.062(3) 0.046(3) 0.057(2) -0.0039(19) -0.015(2) -0.004(2)
C219 0.073(3) 0.056(3) 0.058(2) -0.005(2) -0.030(2) 0.011(2)
C220 0.065(3) 0.078(4) 0.065(3) -0.015(2) -0.027(2) 0.002(3)
C221 0.057(3) 0.058(3) 0.064(3) -0.007(2) -0.017(2) -0.011(2)
C222 0.049(2) 0.049(3) 0.058(2) 0.0047(19) -0.019(2) -0.006(2)
C223 0.144(7) 0.082(5) 0.096(5) -0.008(4) -0.061(5) 0.010(5)
C224 0.110(5) 0.088(5) 0.096(4) -0.008(3) -0.034(4) -0.042(4)
C225 0.044(2) 0.043(2) 0.050(2) -0.0016(17) -0.0149(18) -0.0029(18)
C226 0.055(3) 0.044(3) 0.080(3) 0.004(2) -0.008(2) -0.008(2)
C227 0.071(3) 0.053(3) 0.097(4) 0.016(3) 0.000(3) -0.014(3)
C228 0.048(3) 0.080(4) 0.075(3) 0.010(3) 0.003(2) -0.011(3)
C229 0.054(3) 0.060(3) 0.050(2) -0.0054(19) -0.007(2) 0.005(2)
C230 0.050(2) 0.045(2) 0.043(2) 0.0014(16) -0.0113(18) -0.0077(19)
C231 0.110(6) 0.096(6) 0.161(8) 0.038(5) 0.026(6) -0.035(5)
C232 0.079(4) 0.078(4) 0.065(3) -0.002(3) 0.003(3) 0.003(3)
B200 0.044(3) 0.043(3) 0.051(2) -0.0024(19) -0.014(2) -0.007(2)

loop_
_atom_type_symbol
_atom_type_description
_atom_type_scat_dispersion_real
_atom_type_scat_dispersion_imag
_atom_type_scat_source
C C 0.0033 0.0016 'International Tables Vol C Tables 4.2.6.8 and 6.1.1.4'
H H 0.0000 0.0000 'International Tables Vol C Tables 4.2.6.8 and 6.1.1.4'
Ag Ag -0.8971 1.1015 'International Tables Vol C Tables 4.2.6.8 and 6.1.1.4'
B B 0.0013 0.0007 'International Tables Vol C Tables 4.2.6.8 and 6.1.1.4'
F F 0.0171 0.0103 'International Tables Vol C Tables 4.2.6.8 and 6.1.1.4'
N N 0.0061 0.0033 'International Tables Vol C Tables 4.2.6.8 and 6.1.1.4'
O O 0.0106 0.0060 'International Tables Vol C Tables 4.2.6.8 and 6.1.1.4'

loop_
_geom_angle_atom_site_label_1
_geom_angle_atom_site_label_2
_geom_angle_atom_site_label_3
_geom_angle
C8 Ag1 C2 171.00(14)
C17 O42 C43 108.1(6)
C17 O42 C43A 117.1(6)
C24 O46 C47 108.6(4)
C24 O46 C47A 123.4(11)
C31 O50 C51 111.6(5)
C31 O50 C51A 111.4(9)
C38 O54 C55 114.2(5)
C38 O54 C55A 116.9(9)
C2 N3 C4 110.7(3)
C2 N3 C14 126.5(3)
C4 N3 C14 122.7(3)
C2 N6 C5 111.4(3)
C2 N6 C7 124.4(3)
C5 N6 C7 124.1(3)
C8 N9 C10 110.7(3)
C8 N9 C28 127.4(3)
C10 N9 C28 122.0(4)
C8 N12 C11 111.4(4)
C8 N12 C13 124.7(4)
C11 N12 C13 123.9(3)
N3 C2 Ag1 129.2(3)
N6 C2 Ag1 126.4(3)
N6 C2 N3 104.4(3)
C5 C4 N3 106.9(4)
C4 C5 N6 106.5(4)
N9 C8 Ag1 129.1(3)
N9 C8 N12 104.2(3)
N12 C8 Ag1 125.9(3)
C11 C10 N9 106.5(4)
C10 C11 N12 107.2(4)
C15 C14 N3 118.9(3)
C15 C14 C19 121.8(3)
C19 C14 N3 119.3(4)
C14 C15 C16 120.4(4)
C15 C16 C20 119.7(4)
C17 C16 C15 117.6(4)
C17 C16 C20 122.7(4)
O42 C17 C18 119.4(4)
C16 C17 O42 119.0(4)
C16 C17 C18 121.7(3)
C17 C18 C41 122.8(3)
C19 C18 C17 118.8(4)
C19 C18 C41 118.4(4)
C14 C19 C18 119.4(4)
C16 C20 C25 110.8(3)
C22 C21 C26 121.0(5)
C23 C22 C21 120.5(6)
C22 C23 C24 118.1(5)
C22 C23 C27 121.4(5)
C24 C23 C27 120.3(4)
O46 C24 C23 118.5(4)
O46 C24 C25 119.1(4)
C25 C24 C23 122.2(4)
C24 C25 C20 120.0(4)
C24 C25 C26 118.1(5)
C26 C25 C20 121.7(5)
C21 C26 C25 119.9(6)
C23 C27 C32 111.3(4)
C29 C28 N9 118.3(4)
C33 C28 N9 119.7(4)
C33 C28 C29 121.9(4)
C28 C29 C30 118.7(5)
C29 C30 C34 118.1(5)
C31 C30 C29 118.5(4)
C31 C30 C34 123.4(4)
O50 C31 C30 119.3(4)
O50 C31 C32 118.6(5)
C32 C31 C30 122.1(4)
C31 C32 C27 123.2(4)
C31 C32 C33 117.8(5)
C33 C32 C27 118.9(4)
C28 C33 C32 120.6(4)
C39 C34 C30 111.8(4)
C36 C35 C40 120.9(6)
C35 C36 C37 121.7(6)
C36 C37 C38 117.8(5)
C36 C37 C41 121.7(5)
C38 C37 C41 120.4(4)
O54 C38 C37 119.4(4)
C39 C38 O54 118.8(5)
C39 C38 C37 121.7(5)
C38 C39 C34 119.5(5)
C38 C39 C40 117.4(5)
C40 C39 C34 123.0(5)
C35 C40 C39 120.2(5)
C37 C41 C18 111.2(3)
O42 C43 C44 114.3(10)
O42 C43A C44A 103.5(8)
C45 C44 C43 112.5(12)
C45A C44A C43A 110.1(10)
C48 C47 O46 111.3(6)
O46 C47A C48A 110.5(14)
C47 C48 C49 88.3(11)
C47A C48A C49A 99.1(14)
O50 C51 C52 112.6(8)
O50 C51A C52A 116.9(14)
C53 C52 C51 107.3(11)
C53A C52A C51A 115(2)
C56 C55 O54 115.2(7)
O54 C55A C56A 113.2(11)
C55 C56 C57 111.9(9)
C55A C56A C57A 113.5(17)
C202 C201 B200 121.7(4)
C206 C201 C202 115.1(4)
C206 C201 B200 123.0(4)
C203 C202 C201 122.9(4)
C202 C203 C207 119.5(4)
C204 C203 C202 120.4(5)
C204 C203 C207 120.1(4)
C203 C204 C205 118.9(4)
C204 C205 C206 120.4(5)
C204 C205 C208 120.7(4)
C206 C205 C208 118.9(5)
C201 C206 C205 122.3(5)
F1 C207 F3 103.9(5)
F1 C207 C203 113.0(6)
F1A C207 C203 111.9(5)
F2 C207 F1 106.7(6)
F2 C207 F3 106.0(6)
F2 C207 C203 114.2(5)
F2A C207 F1A 106.4(6)
F2A C207 F3A 106.9(6)
F2A C207 C203 114.5(5)
F3 C207 C203 112.3(5)
F3A C207 F1A 103.9(6)
F3A C207 C203 112.6(6)
F4 C208 F5 107.0(6)
F4 C208 F6 106.4(5)
F4 C208 C205 113.0(6)
F4A C208 F5A 105.4(7)
F4A C208 F6A 105.5(7)
F4A C208 C205 114.6(7)
F5 C208 C205 113.4(5)
F5A C208 C205 112.9(7)
F6 C208 F5 103.2(6)
F6 C208 C205 113.1(5)
F6A C208 F5A 104.3(7)
F6A C208 C205 113.3(7)
C210 C209 B200 119.1(4)
C214 C209 C210 114.9(4)
C214 C209 B200 125.9(4)
C211 C210 C209 122.2(4)
C210 C211 C215 119.6(4)
C212 C211 C210 120.8(4)
C212 C211 C215 119.6(4)
C211 C212 C213 118.7(4)
C212 C213 C214 119.8(4)
C212 C213 C216 118.8(4)
C214 C213 C216 121.4(4)
C209 C214 C213 123.5(4)
F7 C215 C211 113.2(5)
F7A C215 F9A 105.1(7)
F7A C215 C211 113.5(6)
F8 C215 F7 106.4(5)
F8 C215 C211 113.5(4)
F8A C215 F7A 105.1(7)
F8A C215 F9A 104.9(6)
F8A C215 C211 113.9(6)
F9 C215 F7 105.7(5)
F9 C215 F8 104.6(5)
F9 C215 C211 112.7(4)
F9A C215 C211 113.4(6)
F10 C216 F11 105.1(5)
F10 C216 C213 111.0(5)
F10A C216 F11A 104.9(5)
F10A C216 C213 112.7(5)
F11 C216 C213 112.2(5)
F11A C216 C213 112.3(5)
F12 C216 F10 106.6(6)
F12 C216 F11 106.7(6)
F12 C216 C213 114.6(5)
F12A C216 F10A 106.9(5)
F12A C216 F11A 105.5(6)
F12A C216 C213 113.7(5)
C218 C217 C222 115.5(4)
C218 C217 B200 122.6(4)
C222 C217 B200 121.3(3)
C219 C218 C217 122.9(4)
C218 C219 C223 120.2(4)
C220 C219 C218 120.4(4)
C220 C219 C223 119.4(4)
C219 C220 C221 118.4(4)
C220 C221 C224 119.7(4)
C222 C221 C220 120.5(4)
C222 C221 C224 119.8(4)
C221 C222 C217 122.2(4)
F13 C223 F14 108.9(6)
F13 C223 F15 104.0(6)
F13 C223 C219 114.8(5)
F13A C223 F14A 108.2(6)
F13A C223 F15A 104.7(6)
F13A C223 C219 114.3(5)
F14 C223 F15 106.0(6)
F14 C223 C219 112.2(5)
F14A C223 F15A 105.2(6)
F14A C223 C219 113.5(6)
F15 C223 C219 110.3(5)
F15A C223 C219 110.2(5)
F16 C224 F17 106.5(6)
F16 C224 F18 106.7(6)
F16 C224 C221 114.6(5)
F16A C224 F17A 107.0(6)
F16A C224 F18A 106.4(6)
F16A C224 C221 114.8(5)
F17 C224 F18 105.3(6)
F17 C224 C221 112.4(5)
F17A C224 F18A 104.8(6)
F17A C224 C221 112.5(5)
F18 C224 C221 110.7(5)
F18A C224 C221 110.6(5)
C226 C225 B200 121.8(4)
C230 C225 C226 114.9(4)
C230 C225 B200 122.6(3)
C227 C226 C225 122.2(4)
C226 C227 C231 118.7(4)
C228 C227 C226 121.5(4)
C228 C227 C231 119.8(4)
C227 C228 C229 117.0(4)
C228 C229 C230 121.6(4)
C228 C229 C232 120.1(4)
C230 C229 C232 118.2(4)
C225 C230 C229 122.6(4)
F19 C231 F20 107.0(6)
F19 C231 F21 107.3(6)
F19 C231 C227 113.7(6)
F19A C231 F20A 107.8(6)
F19A C231 F21A 106.6(6)
F19A C231 C227 113.6(5)
F20 C231 C227 110.2(6)
F20A C231 C227 110.4(6)
F21 C231 F20 106.2(6)
F21 C231 C227 112.1(5)
F21A C231 F20A 105.8(6)
F21A C231 C227 112.3(6)
F22 C232 F24 105.4(5)
F22 C232 C229 112.0(4)
F23 C232 F22 106.8(5)
F23 C232 F24 105.0(4)
F23 C232 C229 114.6(5)
F24 C232 C229 112.3(5)
C201 B200 C209 106.6(3)
C201 B200 C225 111.7(3)
C209 B200 C225 113.5(3)
C217 B200 C201 111.4(3)
C217 B200 C209 111.8(3)
C217 B200 C225 102.0(3)

loop_
_geom_bond_atom_site_label_1
_geom_bond_atom_site_label_2
_geom_bond_distance
Ag1 C2 2.085(4)
Ag1 C8 2.083(4)
O42 C17 1.391(4)
O42 C43 1.449(7)
O42 C43A 1.439(7)
O46 C24 1.378(5)
O46 C47 1.456(6)
O46 C47A 1.456(8)
O50 C31 1.388(5)
O50 C51 1.459(6)
O50 C51A 1.460(8)
O54 C38 1.393(5)
O54 C55 1.468(6)
O54 C55A 1.456(8)
N3 C2 1.352(5)
N3 C4 1.370(5)
N3 C14 1.448(5)
N6 C2 1.344(5)
N6 C5 1.365(5)
N6 C7 1.471(5)
N9 C8 1.340(5)
N9 C10 1.389(5)
N9 C28 1.446(5)
N12 C8 1.349(5)
N12 C11 1.361(6)
N12 C13 1.443(6)
C4 C5 1.345(6)
C10 C11 1.326(6)
C14 C15 1.365(6)
C14 C19 1.375(5)
C15 C16 1.401(5)
C16 C17 1.389(6)
C16 C20 1.513(6)
C17 C18 1.399(6)
C18 C19 1.387(5)
C18 C41 1.529(5)
C20 C25 1.521(7)
C21 C22 1.379(9)
C21 C26 1.381(9)
C22 C23 1.372(7)
C23 C24 1.396(6)
C23 C27 1.499(7)
C24 C25 1.383(6)
C25 C26 1.390(6)
C27 C32 1.501(7)
C28 C29 1.388(6)
C28 C33 1.363(6)
C29 C30 1.407(6)
C30 C31 1.395(7)
C30 C34 1.526(6)
C31 C32 1.392(7)
C32 C33 1.397(6)
C34 C39 1.523(7)
C35 C36 1.352(8)
C35 C40 1.364(8)
C36 C37 1.368(7)
C37 C38 1.394(6)
C37 C41 1.502(6)
C38 C39 1.391(6)
C39 C40 1.402(8)
C43 C44 1.492(7)
C43A C44A 1.496(7)
C44 C45 1.475(8)
C44A C45A 1.468(7)
C47 C48 1.447(7)
C47A C48A 1.467(8)
C48 C49 1.79(3)
C48A C49A 1.69(3)
C51 C52 1.480(7)
C51A C52A 1.478(8)
C52 C53 1.463(8)
C52A C53A 1.466(8)
C55 C56 1.462(7)
C55A C56A 1.464(8)
C56 C57 1.489(7)
C56A C57A 1.480(8)
F1 C207 1.320(6)
F1A C207 1.331(7)
F2 C207 1.300(6)
F2A C207 1.291(6)
F3 C207 1.322(6)
F3A C207 1.319(6)
F4 C208 1.307(6)
F4A C208 1.307(7)
F5 C208 1.319(6)
F5A C208 1.324(7)
F6 C208 1.317(6)
F6A C208 1.320(7)
F7 C215 1.309(5)
F7A C215 1.308(7)
F8 C215 1.308(5)
F8A C215 1.305(7)
F9 C215 1.305(6)
F9A C215 1.310(7)
F10 C216 1.324(6)
F10A C216 1.322(6)
F11 C216 1.327(6)
F11A C216 1.327(6)
F12 C216 1.291(6)
F12A C216 1.299(6)
F13 C223 1.290(6)
F13A C223 1.292(7)
F14 C223 1.304(6)
F14A C223 1.293(6)
F15 C223 1.322(6)
F15A C223 1.335(6)
F16 C224 1.295(6)
F16A C224 1.286(6)
F17 C224 1.315(6)
F17A C224 1.319(6)
F18 C224 1.329(6)
F18A C224 1.333(6)
F19 C231 1.297(6)
F19A C231 1.295(7)
F20 C231 1.330(7)
F20A C231 1.322(7)
F21 C231 1.308(7)
F21A C231 1.317(6)
F22 C232 1.313(6)
F23 C232 1.306(6)
F24 C232 1.349(7)
C201 C202 1.392(6)
C201 C206 1.381(6)
C201 B200 1.641(6)
C202 C203 1.382(6)
C203 C204 1.353(7)
C203 C207 1.494(7)
C204 C205 1.374(7)
C205 C206 1.390(6)
C205 C208 1.500(9)
C209 C210 1.413(6)
C209 C214 1.385(5)
C209 B200 1.646(6)
C210 C211 1.387(5)
C211 C212 1.378(6)
C211 C215 1.491(7)
C212 C213 1.381(6)
C213 C214 1.393(5)
C213 C216 1.480(7)
C217 C218 1.390(6)
C217 C222 1.397(5)
C217 B200 1.638(6)
C218 C219 1.381(6)
C219 C220 1.376(6)
C219 C223 1.499(8)
C220 C221 1.388(6)
C221 C222 1.385(6)
C221 C224 1.500(7)
C225 C226 1.403(5)
C225 C230 1.385(5)
C225 B200 1.655(6)
C226 C227 1.389(6)
C227 C228 1.375(6)
C227 C231 1.516(8)
C228 C229 1.376(6)
C229 C230 1.386(5)
C229 C232 1.500(7)

loop_
_platon_squeeze_void_nr
_platon_squeeze_void_average_x
_platon_squeeze_void_average_y
_platon_squeeze_void_average_z
_platon_squeeze_void_volume
_platon_squeeze_void_count_electrons
_platon_squeeze_void_content
1 0.424 0.317 0.847 201 20 ' '
2 0.267 0.771 0.704 7 0 ' '
3 0.576 0.683 0.153 201 20 ' '
4 0.400 0.875 0.861 7 0 ' '
5 0.467 0.812 0.745 9 0 ' '
6 0.533 0.187 0.255 9 0 ' '
7 0.600 0.125 0.139 7 0 ' '
8 0.733 0.229 0.296 7 0 ' '
